data_2211600
loop_
_publ_author_name
'Steyl, Gideon'

_publ_section_title
;
 Chlorobis[diphenyl(<i>p</i>-tolyl)phosphine]copper(I)
;
_journal_issue 12
_journal_name_full 'Acta Crystallographica Section E'
_journal_page_first m3277
_journal_page_last m3278
_journal_paper_doi 10.1107/S1600536806045909
_journal_volume 62
_journal_year 2006
_chemical_formula_iupac '[Cu Cl (C19 H17 P1)2]'
_chemical_formula_moiety 'C38 H34 Cl Cu P2'
_chemical_formula_sum 'C38 H34 Cl Cu P2'
_chemical_formula_weight 651.58
_chemical_name_systematic
;
Chlorobis[diphenyl(p-tolyl)phosphine]copper(I)
;
_space_group_IT_number 14
_symmetry_cell_setting monoclinic
_symmetry_space_group_name_Hall '-P 2ybc'
_symmetry_space_group_name_H-M 'P 1 21/c 1'
_atom_sites_solution_hydrogens geom
_atom_sites_solution_primary direct
_atom_sites_solution_secondary difmap
_audit_creation_method SHELXL-97
_cell_angle_alpha 90.00
_cell_angle_beta 102.266(3)
_cell_angle_gamma 90.00
_cell_formula_units_Z 4
_cell_length_a 11.5427(7)
_cell_length_b 18.1087(12)
_cell_length_c 15.4940(9)
_cell_measurement_reflns_used 2575
_cell_measurement_temperature 100(2)
_cell_measurement_theta_max 22.09
_cell_measurement_theta_min 2.25
_cell_volume 3164.7(3)
_computing_cell_refinement 'SAINT-Plus (Bruker, 2004)'
_computing_data_collection 'APEX2 (Bruker, 2005)'
_computing_data_reduction 'SAINT-Plus and XPREP (Bruker, 2004)'
_computing_molecular_graphics 'DIAMOND (Brandenburg & Putz, 2004)'
_computing_publication_material SHELXL97
_computing_structure_refinement 'SHELXL97 (Sheldrick, 1997)'
_computing_structure_solution 'SHELXS97 (Sheldrick, 1997)'
_diffrn_ambient_temperature 100(2)
_diffrn_detector_area_resol_mean 512
_diffrn_measured_fraction_theta_full 0.997
_diffrn_measured_fraction_theta_max 0.997
_diffrn_measurement_device_type 'Bruker SMART CCD area-detector'
_diffrn_measurement_method '\f and \w'
_diffrn_radiation_monochromator graphite
_diffrn_radiation_source 'fine-focus sealed tube'
_diffrn_radiation_type MoK\a
_diffrn_radiation_wavelength 0.71073
_diffrn_reflns_av_R_equivalents 0.0763
_diffrn_reflns_av_sigmaI/netI 0.0883
_diffrn_reflns_limit_h_max 13
_diffrn_reflns_limit_h_min -14
_diffrn_reflns_limit_k_max 23
_diffrn_reflns_limit_k_min -22
_diffrn_reflns_limit_l_max 19
_diffrn_reflns_limit_l_min -19
_diffrn_reflns_number 24407
_diffrn_reflns_theta_full 27.00
_diffrn_reflns_theta_max 27.00
_diffrn_reflns_theta_min 2.30
_diffrn_standards_decay_% 0
_diffrn_standards_interval_count 0
_diffrn_standards_interval_time 0
_diffrn_standards_number 0
_exptl_absorpt_coefficient_mu 0.902
_exptl_absorpt_correction_T_max 0.9479
_exptl_absorpt_correction_T_min 0.8841
_exptl_absorpt_correction_type multi-scan
_exptl_absorpt_process_details '(SADABS; Bruker, 1998)'
_exptl_crystal_colour White
_exptl_crystal_density_diffrn 1.368
_exptl_crystal_density_method 'not measured'
_exptl_crystal_description Cuboid
_exptl_crystal_F_000 1352
_exptl_crystal_size_max 0.14
_exptl_crystal_size_mid 0.12
_exptl_crystal_size_min 0.06
_refine_diff_density_max 0.749
_refine_diff_density_min -0.489
_refine_ls_extinction_method none
_refine_ls_goodness_of_fit_ref 1.027
_refine_ls_hydrogen_treatment constr
_refine_ls_matrix_type full
_refine_ls_number_parameters 379
_refine_ls_number_reflns 6891
_refine_ls_number_restraints 0
_refine_ls_restrained_S_all 1.027
_refine_ls_R_factor_all 0.1129
_refine_ls_R_factor_gt 0.0618
_refine_ls_shift/su_max 0.001
_refine_ls_shift/su_mean 0.000
_refine_ls_structure_factor_coef Fsqd
_refine_ls_weighting_details 'calc w=1/[\s^2^(Fo^2^)+(0.0434P)^2^+6.7108P] where P=(Fo^2^+2Fc^2^)/3'
_refine_ls_weighting_scheme calc
_refine_ls_wR_factor_gt 0.1280
_refine_ls_wR_factor_ref 0.1501
_reflns_number_gt 4276
_reflns_number_total 6891
_reflns_threshold_expression I>2\s(I)
_cod_data_source_file sg2081.cif
_cod_data_source_block I
_cod_depositor_comments
;
The following automatic conversions were performed:
'_geom_bond_publ_flag' value 'Y' changed to 'y' according to
'/home/saulius/struct/CIF-dictionaries/cif_core.dic' dictionary named
'cif_core.dic' version 2.4.1 from 2010-06-29 (3
times).

'_geom_angle_publ_flag' value 'Y' changed to 'y' according to
'/home/saulius/struct/CIF-dictionaries/cif_core.dic' dictionary named
'cif_core.dic' version 2.4.1 from 2010-06-29 (3
times).

'_geom_torsion_publ_flag' value 'Y' changed to 'y' according to
'/home/saulius/struct/CIF-dictionaries/cif_core.dic' dictionary named
'cif_core.dic' version 2.4.1 from 2010-06-29 (6 times).

Automatic conversion script
Id: cif_fix_enum 1527 2010-12-29 10:47:43Z saulius 

The following automatic conversions were performed:

'_geom_bond_publ_flag' value 'Y' changed to 'y' according to
/home/saulius/struct/CIF-dictionaries/cif_core.dic dictionary named
'cif_core.dic' version 2.4.1 from 2010-06-29 (3
times).

'_geom_angle_publ_flag' value 'Y' changed to 'y' according
to /home/saulius/struct/CIF-dictionaries/cif_core.dic dictionary
named 'cif_core.dic' version 2.4.1 from 2010-06-29 (3
times).

'_geom_torsion_publ_flag' value 'Y' changed to 'y' according
to /home/saulius/struct/CIF-dictionaries/cif_core.dic dictionary
named 'cif_core.dic' version 2.4.1 from 2010-06-29 (6 times).

Automatic conversion script
Id: cif_fix_values 1715 2011-07-08 13:25:40Z adriana 
;
_cod_original_sg_symbol_H-M 'P 21/c'
_cod_database_code 2211600
_cod_database_fobs_code 2211600

loop_
_symmetry_equiv_pos_as_xyz
'x, y, z'
'-x, y+1/2, -z+1/2'
'-x, -y, -z'
'x, -y-1/2, z-1/2'

loop_
_atom_site_type_symbol
_atom_site_label
_atom_site_fract_x
_atom_site_fract_y
_atom_site_fract_z
_atom_site_U_iso_or_equiv
_atom_site_adp_type
_atom_site_calc_flag
_atom_site_refinement_flags
_atom_site_occupancy
Cu Cu 0.82237(5) 0.19671(3) 0.57776(4) 0.02919(17) Uani d . 1
P P2 1.00073(10) 0.24852(6) 0.63264(8) 0.0256(3) Uani d . 1
Cl Cl 0.81616(10) 0.07653(6) 0.54482(9) 0.0396(3) Uani d . 1
P P1 0.64564(10) 0.25504(6) 0.54546(9) 0.0336(3) Uani d . 1
C C41 1.1256(4) 0.1862(2) 0.6666(3) 0.0283(10) Uani d . 1
C C42 1.2273(4) 0.2058(3) 0.7287(3) 0.0336(11) Uani d . 1
H H42 1.2306 0.2520 0.7581 0.040 Uiso calc R 1
C C46 1.1217(4) 0.1174(2) 0.6261(3) 0.0337(11) Uani d . 1
H H46 1.0524 0.1025 0.5850 0.040 Uiso calc R 1
C C43 1.3236(4) 0.1584(3) 0.7479(3) 0.0361(11) Uani d . 1
H H43 1.3928 0.1726 0.7896 0.043 Uiso calc R 1
C C45 1.2190(4) 0.0704(3) 0.6458(3) 0.0387(12) Uani d . 1
H H45 1.2166 0.0239 0.6171 0.046 Uiso calc R 1
C C44 1.3195(4) 0.0912(3) 0.7071(3) 0.0386(12) Uani d . 1
H H44 1.3855 0.0588 0.7208 0.046 Uiso calc R 1
C C51 1.0053(4) 0.3062(2) 0.7297(3) 0.0271(9) Uani d . 1
C C52 1.0398(4) 0.3802(2) 0.7333(3) 0.0311(10) Uani d . 1
H H52 1.0679 0.4012 0.6854 0.037 Uiso calc R 1
C C56 0.9667(4) 0.2763(3) 0.8017(3) 0.0348(11) Uani d . 1
H H56 0.9442 0.2258 0.8009 0.042 Uiso calc R 1
C C54 0.9930(4) 0.3933(3) 0.8760(3) 0.0387(12) Uani d . 1
H H54 0.9871 0.4230 0.9254 0.046 Uiso calc R 1
C C53 1.0335(4) 0.4236(3) 0.8059(3) 0.0360(11) Uani d . 1
H H53 1.0569 0.4739 0.8076 0.043 Uiso calc R 1
C C55 0.9610(4) 0.3194(3) 0.8739(3) 0.0412(13) Uani d . 1
H H55 0.9350 0.2983 0.9227 0.049 Uiso calc R 1
C C26 0.5020(4) 0.3010(3) 0.6632(3) 0.0411(12) Uani d . 1
H H26 0.4409 0.2706 0.6309 0.049 Uiso calc R 1
C C21 0.6099(4) 0.3068(2) 0.6369(3) 0.0344(11) Uani d . 1
C C22 0.6960(4) 0.3514(3) 0.6875(4) 0.0559(17) Uani d . 1
H H22 0.7710 0.3554 0.6719 0.067 Uiso calc R 1
C C25 0.4839(5) 0.3393(3) 0.7359(4) 0.0477(14) Uani d . 1
H H25 0.4099 0.3349 0.7531 0.057 Uiso calc R 1
C C23 0.6768(5) 0.3899(3) 0.7589(4) 0.0622(18) Uani d . 1
H H23 0.7373 0.4209 0.7910 0.075 Uiso calc R 1
C C24 0.5712(5) 0.3839(3) 0.7844(4) 0.0463(13) Uani d . 1
H H24 0.5578 0.4100 0.8345 0.056 Uiso calc R 1
C C11 0.5146(4) 0.1982(2) 0.5064(3) 0.0322(10) Uani d . 1
C C12 0.5177(4) 0.1243(3) 0.5309(4) 0.0470(14) Uani d . 1
H H12 0.5887 0.1035 0.5644 0.056 Uiso calc R 1
C C15 0.3106(4) 0.1821(3) 0.4333(3) 0.0415(12) Uani d . 1
H H15 0.2391 0.2023 0.3997 0.050 Uiso calc R 1
C C16 0.4102(4) 0.2266(3) 0.4570(3) 0.0358(11) Uani d . 1
H H16 0.4066 0.2769 0.4392 0.043 Uiso calc R 1
C C13 0.4177(4) 0.0810(3) 0.5064(4) 0.0551(16) Uani d . 1
H H13 0.4207 0.0305 0.5236 0.066 Uiso calc R 1
C C14 0.3146(4) 0.1093(3) 0.4579(4) 0.0421(13) Uani d . 1
H H14 0.2464 0.0789 0.4414 0.051 Uiso calc R 1
C C31 0.6411(4) 0.3225(2) 0.4585(3) 0.0342(11) Uani d . 1
C C32 0.6751(4) 0.3006(3) 0.3815(4) 0.0419(12) Uani d . 1
H H32 0.6931 0.2501 0.3745 0.050 Uiso calc R 1
C C33 0.6837(4) 0.3499(3) 0.3143(4) 0.0416(12) Uani d . 1
H H33 0.7061 0.3326 0.2623 0.050 Uiso calc R 1
C C35 0.6222(5) 0.4465(3) 0.3979(4) 0.0531(15) Uani d . 1
H H35 0.6027 0.4970 0.4038 0.064 Uiso calc R 1
C C36 0.6125(5) 0.3970(3) 0.4643(4) 0.0460(13) Uani d . 1
H H36 0.5858 0.4141 0.5147 0.055 Uiso calc R 1
C C34 0.6599(5) 0.4236(3) 0.3232(4) 0.0453(13) Uani d . 1
C C341 0.6776(6) 0.4776(4) 0.2548(4) 0.0725(19) Uani d . 1
H H34A 0.6564 0.5271 0.2717 0.109 Uiso calc PR 0.50
H H34B 0.6271 0.4641 0.1978 0.109 Uiso calc PR 0.50
H H34C 0.7608 0.4770 0.2500 0.109 Uiso calc PR 0.50
H H34D 0.7065 0.4517 0.2080 0.109 Uiso calc PR 0.50
H H34E 0.7358 0.5147 0.2818 0.109 Uiso calc PR 0.50
H H34F 0.6020 0.5018 0.2297 0.109 Uiso calc PR 0.50
C C61 1.0491(4) 0.3112(2) 0.5556(3) 0.0265(9) Uani d . 1
C C62 1.1662(4) 0.3171(3) 0.5484(3) 0.0412(12) Uani d . 1
H H62 1.2246 0.2861 0.5828 0.049 Uiso calc R 1
C C64 1.1176(5) 0.4146(3) 0.4397(3) 0.0380(12) Uani d . 1
C C65 1.0001(4) 0.4079(3) 0.4464(3) 0.0374(12) Uani d . 1
H H65 0.9417 0.4386 0.4113 0.045 Uiso calc R 1
C C641 1.1555(5) 0.4692(3) 0.3780(4) 0.0539(15) Uani d . 1
H H64A 1.0863 0.4972 0.3472 0.081 Uiso calc PR 0.50
H H64B 1.1909 0.4429 0.3348 0.081 Uiso calc PR 0.50
H H64C 1.2139 0.5033 0.4119 0.081 Uiso calc PR 0.50
H H64D 1.2411 0.4650 0.3821 0.081 Uiso calc PR 0.50
H H64E 1.1365 0.5193 0.3945 0.081 Uiso calc PR 0.50
H H64F 1.1135 0.4589 0.3173 0.081 Uiso calc PR 0.50
C C63 1.1987(5) 0.3684(3) 0.4910(4) 0.0478(14) Uani d . 1
H H63 1.2796 0.3716 0.4872 0.057 Uiso calc R 1
C C66 0.9665(4) 0.3571(2) 0.5034(3) 0.0325(11) Uani d . 1
H H66 0.8855 0.3536 0.5068 0.039 Uiso calc R 1

loop_
_atom_site_aniso_label
_atom_site_aniso_U_11
_atom_site_aniso_U_22
_atom_site_aniso_U_33
_atom_site_aniso_U_12
_atom_site_aniso_U_13
_atom_site_aniso_U_23
Cu 0.0203(3) 0.0198(3) 0.0476(4) 0.0012(2) 0.0076(2) 0.0030(3)
P2 0.0213(6) 0.0209(6) 0.0355(7) 0.0000(5) 0.0078(5) -0.0028(5)
Cl 0.0283(6) 0.0228(6) 0.0683(9) -0.0031(5) 0.0116(6) -0.0042(6)
P1 0.0201(6) 0.0181(6) 0.0612(9) 0.0005(5) 0.0057(6) 0.0012(6)
C41 0.024(2) 0.030(2) 0.032(2) -0.0027(19) 0.0081(19) 0.002(2)
C42 0.024(2) 0.034(3) 0.044(3) -0.003(2) 0.008(2) -0.005(2)
C46 0.029(2) 0.030(3) 0.040(3) -0.002(2) 0.001(2) -0.003(2)
C43 0.020(2) 0.041(3) 0.044(3) -0.003(2) -0.001(2) -0.001(2)
C45 0.036(3) 0.024(2) 0.055(3) 0.005(2) 0.006(2) -0.005(2)
C44 0.028(3) 0.039(3) 0.046(3) 0.009(2) 0.003(2) 0.003(2)
C51 0.020(2) 0.028(2) 0.033(2) 0.0027(19) 0.0047(18) -0.001(2)
C52 0.034(2) 0.028(2) 0.031(3) 0.002(2) 0.009(2) -0.001(2)
C56 0.033(3) 0.032(3) 0.042(3) 0.005(2) 0.014(2) 0.009(2)
C54 0.038(3) 0.041(3) 0.037(3) 0.016(2) 0.008(2) -0.005(2)
C53 0.040(3) 0.028(3) 0.039(3) 0.001(2) 0.005(2) -0.006(2)
C55 0.045(3) 0.046(3) 0.035(3) 0.014(3) 0.014(2) 0.011(2)
C26 0.034(3) 0.043(3) 0.045(3) -0.010(2) 0.004(2) 0.004(3)
C21 0.025(2) 0.020(2) 0.054(3) 0.003(2) 0.001(2) 0.006(2)
C22 0.026(3) 0.031(3) 0.107(5) 0.002(2) 0.005(3) -0.020(3)
C25 0.046(3) 0.040(3) 0.062(4) -0.007(3) 0.023(3) -0.003(3)
C23 0.036(3) 0.040(3) 0.099(5) 0.006(3) -0.011(3) -0.026(3)
C24 0.054(3) 0.031(3) 0.052(3) 0.006(3) 0.006(3) -0.003(2)
C11 0.022(2) 0.020(2) 0.054(3) -0.0037(19) 0.009(2) -0.002(2)
C12 0.024(2) 0.026(3) 0.089(4) 0.002(2) 0.007(3) 0.005(3)
C15 0.028(3) 0.049(3) 0.045(3) -0.006(2) 0.002(2) -0.006(3)
C16 0.030(2) 0.029(2) 0.049(3) -0.002(2) 0.010(2) 0.002(2)
C13 0.036(3) 0.026(3) 0.106(5) -0.003(2) 0.021(3) -0.002(3)
C14 0.027(3) 0.041(3) 0.061(3) -0.013(2) 0.015(2) -0.014(3)
C31 0.022(2) 0.023(2) 0.057(3) -0.0010(19) 0.007(2) -0.002(2)
C32 0.027(2) 0.029(3) 0.065(3) -0.002(2) -0.002(2) -0.006(3)
C33 0.036(3) 0.037(3) 0.051(3) 0.001(2) 0.008(2) -0.001(3)
C35 0.070(4) 0.022(3) 0.075(4) 0.006(3) 0.033(3) 0.008(3)
C36 0.049(3) 0.030(3) 0.064(4) 0.008(2) 0.024(3) 0.006(3)
C34 0.047(3) 0.031(3) 0.059(3) -0.006(2) 0.015(3) 0.004(3)
C341 0.081(5) 0.065(4) 0.078(5) -0.004(4) 0.033(4) 0.007(4)
C61 0.028(2) 0.022(2) 0.030(2) -0.0003(19) 0.0086(19) -0.0088(19)
C62 0.037(3) 0.040(3) 0.052(3) 0.012(2) 0.020(2) 0.013(2)
C64 0.052(3) 0.031(3) 0.036(3) -0.001(2) 0.020(2) -0.001(2)
C65 0.045(3) 0.028(3) 0.037(3) 0.000(2) 0.003(2) 0.003(2)
C641 0.069(4) 0.046(3) 0.053(3) 0.011(3) 0.029(3) 0.013(3)
C63 0.044(3) 0.050(3) 0.058(4) 0.012(3) 0.028(3) 0.014(3)
C66 0.030(2) 0.030(2) 0.038(3) -0.004(2) 0.008(2) 0.000(2)

loop_
_atom_type_symbol
_atom_type_description
_atom_type_scat_dispersion_real
_atom_type_scat_dispersion_imag
_atom_type_scat_source
C C 0.0033 0.0016 'International Tables Vol C Tables 4.2.6.8 and 6.1.1.4'
H H 0.0000 0.0000 'International Tables Vol C Tables 4.2.6.8 and 6.1.1.4'
P P 0.1023 0.0942 'International Tables Vol C Tables 4.2.6.8 and 6.1.1.4'
Cl Cl 0.1484 0.1585 'International Tables Vol C Tables 4.2.6.8 and 6.1.1.4'
Cu Cu 0.3201 1.2651 'International Tables Vol C Tables 4.2.6.8 and 6.1.1.4'

loop_
_geom_angle_atom_site_label_1
_geom_angle_atom_site_label_2
_geom_angle_atom_site_label_3
_geom_angle
_geom_angle_publ_flag
Cl Cu P1 114.95(5) y
Cl Cu P2 118.26(5) y
P1 Cu P2 126.72(5) y
C41 P2 C61 104.01(19) ?
C41 P2 C51 103.6(2) ?
C61 P2 C51 103.0(2) ?
C41 P2 Cu 117.03(15) ?
C61 P2 Cu 113.26(14) ?
C51 P2 Cu 114.38(14) ?
C31 P1 C21 104.8(2) ?
C31 P1 C11 104.1(2) ?
C21 P1 C11 103.9(2) ?
C31 P1 Cu 111.26(15) ?
C21 P1 Cu 114.38(15) ?
C11 P1 Cu 117.15(15) ?
C46 C41 C42 118.6(4) ?
C46 C41 P2 118.6(3) ?
C42 C41 P2 122.8(3) ?
C43 C42 C41 120.7(4) ?
C43 C42 H42 119.7 ?
C41 C42 H42 119.7 ?
C41 C46 C45 120.2(4) ?
C41 C46 H46 119.9 ?
C45 C46 H46 119.9 ?
C44 C43 C42 120.3(4) ?
C44 C43 H43 119.9 ?
C42 C43 H43 119.9 ?
C44 C45 C46 120.1(4) ?
C44 C45 H45 119.9 ?
C46 C45 H45 119.9 ?
C43 C44 C45 120.1(4) ?
C43 C44 H44 120.0 ?
C45 C44 H44 120.0 ?
C56 C51 C52 118.5(4) ?
C56 C51 P2 118.6(3) ?
C52 C51 P2 122.7(3) ?
C53 C52 C51 120.8(4) ?
C53 C52 H52 119.6 ?
C51 C52 H52 119.6 ?
C55 C56 C51 120.5(5) ?
C55 C56 H56 119.8 ?
C51 C56 H56 119.8 ?
C53 C54 C55 119.8(5) ?
C53 C54 H54 120.1 ?
C55 C54 H54 120.1 ?
C54 C53 C52 119.8(5) ?
C54 C53 H53 120.1 ?
C52 C53 H53 120.1 ?
C56 C55 C54 120.5(5) ?
C56 C55 H55 119.7 ?
C54 C55 H55 119.7 ?
C25 C26 C21 120.2(5) ?
C25 C26 H26 119.9 ?
C21 C26 H26 119.9 ?
C22 C21 C26 117.1(5) ?
C22 C21 P1 119.1(4) ?
C26 C21 P1 123.6(4) ?
C23 C22 C21 122.4(5) ?
C23 C22 H22 118.8 ?
C21 C22 H22 118.8 ?
C26 C25 C24 121.3(5) ?
C26 C25 H25 119.4 ?
C24 C25 H25 119.4 ?
C22 C23 C24 120.3(5) ?
C22 C23 H23 119.9 ?
C24 C23 H23 119.9 ?
C23 C24 C25 118.8(5) ?
C23 C24 H24 120.6 ?
C25 C24 H24 120.6 ?
C16 C11 C12 118.6(4) ?
C16 C11 P1 122.5(3) ?
C12 C11 P1 118.8(4) ?
C13 C12 C11 120.0(5) ?
C13 C12 H12 120.0 ?
C11 C12 H12 120.0 ?
C14 C15 C16 120.5(5) ?
C14 C15 H15 119.8 ?
C16 C15 H15 119.8 ?
C11 C16 C15 120.4(5) ?
C11 C16 H16 119.8 ?
C15 C16 H16 119.8 ?
C14 C13 C12 121.2(5) ?
C14 C13 H13 119.4 ?
C12 C13 H13 119.4 ?
C13 C14 C15 119.2(5) ?
C13 C14 H14 120.4 ?
C15 C14 H14 120.4 ?
C32 C31 C36 116.4(5) ?
C32 C31 P1 118.5(4) ?
C36 C31 P1 125.0(4) ?
C31 C32 C33 122.6(5) ?
C31 C32 H32 118.7 ?
C33 C32 H32 118.7 ?
C34 C33 C32 120.0(5) ?
C34 C33 H33 120.0 ?
C32 C33 H33 120.0 ?
C34 C35 C36 121.0(5) ?
C34 C35 H35 119.5 ?
C36 C35 H35 119.5 ?
C35 C36 C31 121.3(5) ?
C35 C36 H36 119.4 ?
C31 C36 H36 119.4 ?
C33 C34 C35 118.7(5) ?
C33 C34 C341 120.5(5) ?
C35 C34 C341 120.8(5) ?
C34 C341 H34A 109.5 ?
C34 C341 H34B 109.5 ?
H34A C341 H34B 109.5 ?
C34 C341 H34C 109.5 ?
H34A C341 H34C 109.5 ?
H34B C341 H34C 109.5 ?
C34 C341 H34D 109.5 ?
H34A C341 H34D 141.1 ?
H34B C341 H34D 56.3 ?
H34C C341 H34D 56.3 ?
C34 C341 H34E 109.5 ?
H34A C341 H34E 56.3 ?
H34B C341 H34E 141.1 ?
H34C C341 H34E 56.3 ?
H34D C341 H34E 109.5 ?
C34 C341 H34F 109.5 ?
H34A C341 H34F 56.3 ?
H34B C341 H34F 56.3 ?
H34C C341 H34F 141.1 ?
H34D C341 H34F 109.5 ?
H34E C341 H34F 109.5 ?
C62 C61 C66 118.0(4) ?
C62 C61 P2 122.8(4) ?
C66 C61 P2 119.1(3) ?
C61 C62 C63 120.3(5) ?
C61 C62 H62 119.9 ?
C63 C62 H62 119.9 ?
C63 C64 C65 117.4(4) ?
C63 C64 C641 120.9(5) ?
C65 C64 C641 121.7(5) ?
C66 C65 C64 121.0(5) ?
C66 C65 H65 119.5 ?
C64 C65 H65 119.5 ?
C64 C641 H64A 109.5 ?
C64 C641 H64B 109.5 ?
H64A C641 H64B 109.5 ?
C64 C641 H64C 109.5 ?
H64A C641 H64C 109.5 ?
H64B C641 H64C 109.5 ?
C64 C641 H64D 109.5 ?
H64A C641 H64D 141.1 ?
H64B C641 H64D 56.3 ?
H64C C641 H64D 56.3 ?
C64 C641 H64E 109.5 ?
H64A C641 H64E 56.3 ?
H64B C641 H64E 141.1 ?
H64C C641 H64E 56.3 ?
H64D C641 H64E 109.5 ?
C64 C641 H64F 109.5 ?
H64A C641 H64F 56.3 ?
H64B C641 H64F 56.3 ?
H64C C641 H64F 141.1 ?
H64D C641 H64F 109.5 ?
H64E C641 H64F 109.5 ?
C64 C63 C62 122.1(5) ?
C64 C63 H63 118.9 ?
C62 C63 H63 118.9 ?
C65 C66 C61 121.2(4) ?
C65 C66 H66 119.4 ?
C61 C66 H66 119.4 ?

loop_
_geom_bond_atom_site_label_1
_geom_bond_atom_site_label_2
_geom_bond_distance
_geom_bond_publ_flag
Cu Cl 2.2330(12) y
Cu P1 2.2570(13) y
Cu P2 2.2579(12) y
P2 C41 1.818(4) ?
P2 C61 1.820(4) ?
P2 C51 1.823(4) ?
P1 C31 1.811(5) ?
P1 C21 1.818(5) ?
P1 C11 1.823(4) ?
C41 C46 1.391(6) ?
C41 C42 1.397(6) ?
C42 C43 1.385(6) ?
C42 H42 0.9500 ?
C46 C45 1.391(6) ?
C46 H46 0.9500 ?
C43 C44 1.367(7) ?
C43 H43 0.9500 ?
C45 C44 1.386(7) ?
C45 H45 0.9500 ?
C44 H44 0.9500 ?
C51 C56 1.395(6) ?
C51 C52 1.396(6) ?
C52 C53 1.386(6) ?
C52 H52 0.9500 ?
C56 C55 1.377(7) ?
C56 H56 0.9500 ?
C54 C53 1.383(7) ?
C54 C55 1.387(7) ?
C54 H54 0.9500 ?
C53 H53 0.9500 ?
C55 H55 0.9500 ?
C26 C25 1.376(7) ?
C26 C21 1.394(6) ?
C26 H26 0.9500 ?
C21 C22 1.387(7) ?
C22 C23 1.364(8) ?
C22 H22 0.9500 ?
C25 C24 1.383(7) ?
C25 H25 0.9500 ?
C23 C24 1.364(8) ?
C23 H23 0.9500 ?
C24 H24 0.9500 ?
C11 C16 1.383(6) ?
C11 C12 1.390(6) ?
C12 C13 1.380(7) ?
C12 H12 0.9500 ?
C15 C14 1.372(7) ?
C15 C16 1.388(6) ?
C15 H15 0.9500 ?
C16 H16 0.9500 ?
C13 C14 1.365(7) ?
C13 H13 0.9500 ?
C14 H14 0.9500 ?
C31 C32 1.390(7) ?
C31 C36 1.397(6) ?
C32 C33 1.390(7) ?
C32 H32 0.9500 ?
C33 C34 1.375(7) ?
C33 H33 0.9500 ?
C35 C34 1.384(7) ?
C35 C36 1.388(7) ?
C35 H35 0.9500 ?
C36 H36 0.9500 ?
C34 C341 1.487(8) ?
C341 H34A 0.9800 ?
C341 H34B 0.9800 ?
C341 H34C 0.9800 ?
C341 H34D 0.9800 ?
C341 H34E 0.9800 ?
C341 H34F 0.9800 ?
C61 C62 1.383(6) ?
C61 C66 1.388(6) ?
C62 C63 1.391(7) ?
C62 H62 0.9500 ?
C64 C63 1.375(7) ?
C64 C65 1.388(7) ?
C64 C641 1.503(7) ?
C65 C66 1.387(6) ?
C65 H65 0.9500 ?
C641 H64A 0.9800 ?
C641 H64B 0.9800 ?
C641 H64C 0.9800 ?
C641 H64D 0.9800 ?
C641 H64E 0.9800 ?
C641 H64F 0.9800 ?
C63 H63 0.9500 ?
C66 H66 0.9500 ?

loop_
_geom_torsion_atom_site_label_1
_geom_torsion_atom_site_label_2
_geom_torsion_atom_site_label_3
_geom_torsion_atom_site_label_4
_geom_torsion
_geom_torsion_publ_flag
Cl Cu P2 C41 -11.46(17) y
P1 Cu P2 C41 171.72(16) ?
Cl Cu P2 C61 109.55(15) y
P1 Cu P2 C61 -67.27(16) ?
Cl Cu P2 C51 -132.83(16) y
P1 Cu P2 C51 50.35(17) ?
Cl Cu P1 C31 -113.71(17) y
P2 Cu P1 C31 63.21(18) ?
Cl Cu P1 C21 127.72(17) y
P2 Cu P1 C21 -55.37(18) ?
Cl Cu P1 C11 5.79(19) y
P2 Cu P1 C11 -177.30(18) ?
C61 P2 C41 C46 -98.9(4) ?
C51 P2 C41 C46 153.7(4) ?
Cu P2 C41 C46 26.8(4) ?
C61 P2 C41 C42 78.1(4) ?
C51 P2 C41 C42 -29.2(4) ?
Cu P2 C41 C42 -156.1(3) ?
C46 C41 C42 C43 1.7(7) ?
P2 C41 C42 C43 -175.4(3) ?
C42 C41 C46 C45 -1.8(7) ?
P2 C41 C46 C45 175.4(4) ?
C41 C42 C43 C44 -1.0(7) ?
C41 C46 C45 C44 1.3(7) ?
C42 C43 C44 C45 0.4(7) ?
C46 C45 C44 C43 -0.6(8) ?
C41 P2 C51 C56 -75.3(4) ?
C61 P2 C51 C56 176.6(3) ?
Cu P2 C51 C56 53.2(4) ?
C41 P2 C51 C52 108.2(4) ?
C61 P2 C51 C52 0.1(4) ?
Cu P2 C51 C52 -123.3(3) ?
C56 C51 C52 C53 -1.4(6) ?
P2 C51 C52 C53 175.1(3) ?
C52 C51 C56 C55 1.1(7) ?
P2 C51 C56 C55 -175.6(4) ?
C55 C54 C53 C52 1.2(7) ?
C51 C52 C53 C54 0.3(7) ?
C51 C56 C55 C54 0.3(7) ?
C53 C54 C55 C56 -1.5(7) ?
C25 C26 C21 C22 0.8(7) ?
C25 C26 C21 P1 176.7(4) ?
C31 P1 C21 C22 -76.8(4) ?
C11 P1 C21 C22 174.3(4) ?
Cu P1 C21 C22 45.3(4) ?
C31 P1 C21 C26 107.4(4) ?
C11 P1 C21 C26 -1.6(5) ?
Cu P1 C21 C26 -130.5(4) ?
C26 C21 C22 C23 -1.6(8) ?
P1 C21 C22 C23 -177.7(5) ?
C21 C26 C25 C24 -0.1(8) ?
C21 C22 C23 C24 1.7(9) ?
C22 C23 C24 C25 -0.9(9) ?
C26 C25 C24 C23 0.2(8) ?
C31 P1 C11 C16 -34.0(5) ?
C21 P1 C11 C16 75.5(4) ?
Cu P1 C11 C16 -157.3(4) ?
C31 P1 C11 C12 149.2(4) ?
C21 P1 C11 C12 -101.3(4) ?
Cu P1 C11 C12 26.0(5) ?
C16 C11 C12 C13 -0.5(8) ?
P1 C11 C12 C13 176.4(4) ?
C12 C11 C16 C15 0.6(7) ?
P1 C11 C16 C15 -176.1(4) ?
C14 C15 C16 C11 -0.5(7) ?
C11 C12 C13 C14 0.2(9) ?
C12 C13 C14 C15 -0.1(9) ?
C16 C15 C14 C13 0.3(8) ?
C21 P1 C31 C32 174.5(4) ?
C11 P1 C31 C32 -76.7(4) ?
Cu P1 C31 C32 50.3(4) ?
C21 P1 C31 C36 -1.5(5) ?
C11 P1 C31 C36 107.3(4) ?
Cu P1 C31 C36 -125.6(4) ?
C36 C31 C32 C33 1.7(7) ?
P1 C31 C32 C33 -174.6(4) ?
C31 C32 C33 C34 1.0(7) ?
C34 C35 C36 C31 0.5(9) ?
C32 C31 C36 C35 -2.4(8) ?
P1 C31 C36 C35 173.6(4) ?
C32 C33 C34 C35 -2.9(8) ?
C32 C33 C34 C341 175.4(5) ?
C36 C35 C34 C33 2.3(9) ?
C36 C35 C34 C341 -176.1(6) ?
C41 P2 C61 C62 -14.8(4) ?
C51 P2 C61 C62 93.0(4) ?
Cu P2 C61 C62 -142.9(4) ?
C41 P2 C61 C66 167.3(3) ?
C51 P2 C61 C66 -84.9(4) ?
Cu P2 C61 C66 39.2(4) ?
C66 C61 C62 C63 0.7(7) ?
P2 C61 C62 C63 -177.2(4) ?
C63 C64 C65 C66 0.6(7) ?
C641 C64 C65 C66 179.9(5) ?
C65 C64 C63 C62 -0.6(8) ?
C641 C64 C63 C62 -179.8(5) ?
C61 C62 C63 C64 -0.1(8) ?
C64 C65 C66 C61 0.0(7) ?
C62 C61 C66 C65 -0.6(7) ?
P2 C61 C66 C65 177.3(4) ?
